data_2242642
loop_
_publ_author_name
'Salian, Akshatha R.'
'Foro, Sabine'
'Kumar, S. Madan'
'Thimme Gowda, B.'

_publ_section_title
;
 Crystal structure and Hirshfeld surface analysis of
 <i>N</i>,<i>N</i>'-bis(2-nitrophenyl)glutaramide
;
_journal_coeditor_code ZL2738
_journal_issue 10
_journal_name_full 'Acta Crystallographica Section E'
_journal_page_first 1455
_journal_page_last 1459
_journal_paper_doi 10.1107/S2056989018013075
_journal_volume 74
_journal_year 2018
_chemical_formula_iupac 'C17 H16 N4 O6'
_chemical_formula_moiety 'C17 H16 N4 O6'
_chemical_formula_sum 'C17 H16 N4 O6'
_chemical_formula_weight 372.34
_chemical_name_systematic
;
<i>N</i>,<i>N</i>'-bis(2-nitrophenyl)glutaramide
;
_space_group_crystal_system triclinic
_space_group_IT_number 2
_space_group_name_Hall '-P 1'
_space_group_name_H-M_alt 'P -1'
_symmetry_space_group_name_Hall '-P 1'
_symmetry_space_group_name_H-M 'P -1'
_atom_sites_solution_hydrogens mixed
_atom_sites_solution_primary direct
_atom_sites_solution_secondary difmap
_audit_creation_method SHELXL-2014/6
_cell_angle_alpha 95.370(10)
_cell_angle_beta 93.380(10)
_cell_angle_gamma 92.770(10)
_cell_formula_units_Z 4
_cell_length_a 9.6250(10)
_cell_length_b 9.6730(10)
_cell_length_c 18.500(2)
_cell_measurement_reflns_used 2127
_cell_measurement_temperature 293(2)
_cell_measurement_theta_max 27.73
_cell_measurement_theta_min 2.91
_cell_volume 1709.3(3)
_computing_cell_refinement
;
CrysAlis RED (Oxford Diffraction, 2009)
;
_computing_data_collection
;
CrysAlis CCD (Oxford Diffraction, 2009)
;
_computing_data_reduction
;
CrysAlis RED (Oxford Diffraction, 2009)
;
_computing_molecular_graphics
;
PLATON (Spek, 2003)
;
_computing_publication_material
;
<i>SHELXL2014/6</i> (Sheldrick, 2015)
;
_computing_structure_refinement
;
<i>SHELXL2014/6</i> (Sheldrick, 2015)
;
_computing_structure_solution
;
<i>SHELXS2013/1</i> (Sheldrick, 2008)
;
_diffrn_ambient_temperature 293(2)
_diffrn_measured_fraction_theta_full 0.997
_diffrn_measured_fraction_theta_max 0.997
_diffrn_measurement_device_type
;
Oxford Diffraction Xcalibur
with Sapphire CCD
;
_diffrn_measurement_method
;
Rotation method data acquisition using omega scans.
;
_diffrn_radiation_type MoK\a
_diffrn_radiation_wavelength 0.71073
_diffrn_reflns_av_R_equivalents 0.0299
_diffrn_reflns_av_unetI/netI 0.0476
_diffrn_reflns_limit_h_max 11
_diffrn_reflns_limit_h_min -11
_diffrn_reflns_limit_k_max 6
_diffrn_reflns_limit_k_min -11
_diffrn_reflns_limit_l_max 22
_diffrn_reflns_limit_l_min -20
_diffrn_reflns_number 10696
_diffrn_reflns_theta_full 25.242
_diffrn_reflns_theta_max 25.350
_diffrn_reflns_theta_min 2.914
_diffrn_source 'Enhance (Mo) X-ray Source'
_exptl_absorpt_coefficient_mu 0.112
_exptl_absorpt_correction_T_max 0.993
_exptl_absorpt_correction_T_min 0.948
_exptl_absorpt_correction_type multi-scan
_exptl_absorpt_process_details
;
(CrysAlis RED; Oxford Diffraction, 2009)
;
_exptl_crystal_colour yellow
_exptl_crystal_density_diffrn 1.447
_exptl_crystal_description rod
_exptl_crystal_F_000 776
_exptl_crystal_size_max 0.480
_exptl_crystal_size_mid 0.260
_exptl_crystal_size_min 0.060
_refine_diff_density_max 0.271
_refine_diff_density_min -0.215
_refine_ls_extinction_method none
_refine_ls_goodness_of_fit_ref 1.050
_refine_ls_hydrogen_treatment mixed
_refine_ls_matrix_type full
_refine_ls_number_parameters 499
_refine_ls_number_reflns 6248
_refine_ls_number_restraints 4
_refine_ls_restrained_S_all 1.050
_refine_ls_R_factor_all 0.1056
_refine_ls_R_factor_gt 0.0581
_refine_ls_shift/su_max 0.000
_refine_ls_shift/su_mean 0.000
_refine_ls_structure_factor_coef Fsqd
_refine_ls_weighting_details 'w=1/[\s^2^(Fo^2^)+(0.0698P)^2^+0.4948P] where P=(Fo^2^+2Fc^2^)/3'
_refine_ls_weighting_scheme calc
_refine_ls_wR_factor_gt 0.1311
_refine_ls_wR_factor_ref 0.1577
_reflns_number_gt 3877
_reflns_number_total 6248
_reflns_threshold_expression 'I > 2\s(I)'
_cod_data_source_file zl2738sup1.cif
_cod_data_source_block I
_cod_database_code 2242642
_shelx_space_group_comment
;
The symmetry employed for this shelxl refinement is uniquely defined
by the following loop, which should always be used as a source of
symmetry information in preference to the above space-group names.
They are only intended as comments.
;
_shelx_estimated_absorpt_t_min 0.948
_shelx_estimated_absorpt_t_max 0.993
_shelxl_version_number 2014/6

loop_
_space_group_symop_operation_xyz
'x, y, z'
'-x, -y, -z'

loop_
_atom_site_type_symbol
_atom_site_label
_atom_site_fract_x
_atom_site_fract_y
_atom_site_fract_z
_atom_site_U_iso_or_equiv
_atom_site_adp_type
_atom_site_calc_flag
_atom_site_occupancy
O O1 0.3147(3) 0.67820(19) 0.05292(11) 0.0655(7) Uani d 1
O O2 0.2237(2) 0.73540(16) 0.33207(10) 0.0451(5) Uani d 1
O O3 0.0896(3) 0.2146(3) -0.18879(14) 0.1000(10) Uani d 1
O O4 0.0869(3) 0.2646(3) -0.07551(13) 0.0799(8) Uani d 1
O O5 -0.0882(2) 0.6967(2) 0.35971(12) 0.0655(6) Uani d 1
O O6 -0.0156(2) 0.9019(2) 0.40685(13) 0.0644(6) Uani d 1
N N1 0.2543(3) 0.4663(2) -0.00794(13) 0.0491(6) Uani d 1
H H1N 0.206(3) 0.391(2) -0.0022(16) 0.059 Uiso d 1
N N2 0.1565(3) 0.5376(2) 0.37960(12) 0.0408(6) Uani d 1
H H2N 0.154(3) 0.4480(18) 0.3730(15) 0.049 Uiso d 1
N N3 0.1320(3) 0.2859(3) -0.13395(15) 0.0515(6) Uani d 1
N N4 -0.0203(2) 0.7745(2) 0.40554(13) 0.0452(6) Uani d 1
C C1 0.2958(3) 0.4828(3) -0.07765(14) 0.0393(6) Uani d 1
C C2 0.2399(3) 0.3959(3) -0.13878(15) 0.0408(7) Uani d 1
C C3 0.2840(3) 0.4113(3) -0.20821(16) 0.0543(8) Uani d 1
H H3 0.2461 0.3520 -0.2477 0.065 Uiso calc 1
C C4 0.3825(4) 0.5128(4) -0.21869(18) 0.0607(9) Uani d 1
H H4 0.4111 0.5237 -0.2651 0.073 Uiso calc 1
C C5 0.4389(3) 0.5990(3) -0.15941(18) 0.0551(8) Uani d 1
H H5 0.5061 0.6682 -0.1663 0.066 Uiso calc 1
C C6 0.3978(3) 0.5847(3) -0.09057(17) 0.0485(7) Uani d 1
H H6 0.4384 0.6437 -0.0517 0.058 Uiso calc 1
C C7 0.2653(3) 0.5604(3) 0.05253(15) 0.0424(7) Uani d 1
C C8 0.2078(3) 0.5029(3) 0.11788(15) 0.0480(7) Uani d 1
H H8A 0.2476 0.4141 0.1238 0.058 Uiso calc 1
H H8B 0.1079 0.4858 0.1088 0.058 Uiso calc 1
C C9 0.2354(3) 0.5960(3) 0.18866(14) 0.0441(7) Uani d 1
H H9A 0.3341 0.6228 0.1956 0.053 Uiso calc 1
H H9B 0.1850 0.6800 0.1859 0.053 Uiso calc 1
C C10 0.1911(4) 0.5236(3) 0.25192(15) 0.0541(8) Uani d 1
H H10A 0.2503 0.4462 0.2572 0.065 Uiso calc 1
H H10B 0.0966 0.4849 0.2406 0.065 Uiso calc 1
C C11 0.1953(3) 0.6099(2) 0.32375(14) 0.0361(6) Uani d 1
C C12 0.1367(3) 0.5978(2) 0.45035(14) 0.0336(6) Uani d 1
C C13 0.0578(3) 0.7132(3) 0.46469(14) 0.0360(6) Uani d 1
C C14 0.0414(3) 0.7718(3) 0.53445(16) 0.0482(8) Uani d 1
H H14 -0.0110 0.8496 0.5418 0.058 Uiso calc 1
C C15 0.1025(3) 0.7150(3) 0.59281(16) 0.0548(8) Uani d 1
H H15 0.0925 0.7541 0.6400 0.066 Uiso calc 1
C C16 0.1794(3) 0.5988(3) 0.58054(16) 0.0546(8) Uani d 1
H H16 0.2198 0.5586 0.6198 0.065 Uiso calc 1
C C17 0.1970(3) 0.5415(3) 0.51009(16) 0.0451(7) Uani d 1
H H17 0.2501 0.4642 0.5029 0.054 Uiso calc 1
O O7 0.3045(3) 0.17649(19) 0.05705(11) 0.0663(7) Uani d 1
O O8 0.2036(2) 0.23692(17) 0.33766(10) 0.0448(5) Uani d 1
O O9 0.0953(3) -0.2729(3) -0.19779(13) 0.0802(8) Uani d 1
O O10 0.0912(3) -0.2415(2) -0.08189(13) 0.0700(7) Uani d 1
O O11 0.5169(2) 0.2177(2) 0.34074(12) 0.0629(6) Uani d 1
O O12 0.4749(2) 0.41508(19) 0.39786(11) 0.0568(6) Uani d 1
N N5 0.2408(3) -0.0328(2) -0.00706(13) 0.0455(6) Uani d 1
H H5N 0.197(3) -0.112(2) -0.0042(16) 0.055 Uiso d 1
N N6 0.2854(2) 0.0364(2) 0.37197(12) 0.0376(5) Uani d 1
H H6N 0.272(3) -0.0524(18) 0.3653(14) 0.045 Uiso d 1
N N7 0.1378(3) -0.2110(2) -0.13923(15) 0.0509(6) Uani d 1
N N8 0.4744(2) 0.2875(2) 0.39265(13) 0.0432(6) Uani d 1
C C18 0.2939(3) -0.0158(3) -0.07437(14) 0.0386(6) Uani d 1
C C19 0.2469(3) -0.1001(3) -0.13854(15) 0.0407(7) Uani d 1
C C20 0.3026(3) -0.0821(3) -0.20481(16) 0.0559(8) Uani d 1
H H20 0.2700 -0.1393 -0.2461 0.067 Uiso calc 1
C C21 0.4051(4) 0.0189(3) -0.20990(17) 0.0592(9) Uani d 1
H H21 0.4422 0.0306 -0.2544 0.071 Uiso calc 1
C C22 0.4527(3) 0.1035(3) -0.14813(17) 0.0530(8) Uani d 1
H H22 0.5213 0.1733 -0.1514 0.064 Uiso calc 1
C C23 0.3996(3) 0.0855(3) -0.08174(15) 0.0463(7) Uani d 1
H H23 0.4351 0.1422 -0.0408 0.056 Uiso calc 1
C C24 0.2492(3) 0.0601(3) 0.05446(15) 0.0422(7) Uani d 1
C C25 0.1819(3) 0.0042(3) 0.11826(14) 0.0429(7) Uani d 1
H H25A 0.2108 -0.0894 0.1229 0.052 Uiso calc 1
H H25B 0.0815 -0.0008 0.1089 0.052 Uiso calc 1
C C26 0.2196(3) 0.0934(3) 0.18947(14) 0.0410(7) Uani d 1
H H26A 0.1857 0.1855 0.1859 0.049 Uiso calc 1
H H26B 0.3202 0.1029 0.1975 0.049 Uiso calc 1
C C27 0.1582(3) 0.0320(3) 0.25438(14) 0.0434(7) Uani d 1
H H27A 0.0575 0.0352 0.2503 0.052 Uiso calc 1
H H27B 0.1811 -0.0645 0.2545 0.052 Uiso calc 1
C C28 0.2149(3) 0.1123(2) 0.32459(14) 0.0340(6) Uani d 1
C C29 0.3407(3) 0.0933(2) 0.44173(14) 0.0334(6) Uani d 1
C C30 0.4243(3) 0.2158(2) 0.45335(14) 0.0348(6) Uani d 1
C C31 0.4704(3) 0.2724(3) 0.52307(16) 0.0463(7) Uani d 1
H H31 0.5248 0.3553 0.5295 0.056 Uiso calc 1
C C32 0.4354(3) 0.2058(3) 0.58253(16) 0.0539(8) Uani d 1
H H32 0.4655 0.2433 0.6293 0.065 Uiso calc 1
C C33 0.3553(3) 0.0829(3) 0.57198(16) 0.0538(8) Uani d 1
H H33 0.3325 0.0367 0.6119 0.065 Uiso calc 1
C C34 0.3083(3) 0.0273(3) 0.50262(15) 0.0448(7) Uani d 1
H H34 0.2542 -0.0557 0.4967 0.054 Uiso calc 1

loop_
_atom_site_aniso_label
_atom_site_aniso_U_11
_atom_site_aniso_U_22
_atom_site_aniso_U_33
_atom_site_aniso_U_12
_atom_site_aniso_U_13
_atom_site_aniso_U_23
O1 0.111(2) 0.0311(11) 0.0515(13) -0.0148(12) 0.0110(12) -0.0030(9)
O2 0.0691(13) 0.0216(9) 0.0441(11) -0.0060(9) 0.0122(10) -0.0012(8)
O3 0.111(2) 0.118(2) 0.0579(17) -0.0585(19) -0.0034(15) -0.0241(15)
O4 0.0968(19) 0.0837(17) 0.0527(16) -0.0467(15) 0.0060(14) -0.0017(13)
O5 0.0732(16) 0.0596(14) 0.0594(15) 0.0004(12) -0.0224(12) 0.0010(11)
O6 0.0776(16) 0.0361(12) 0.0822(17) 0.0150(11) 0.0116(13) 0.0100(11)
N1 0.0760(19) 0.0321(12) 0.0369(14) -0.0132(12) 0.0053(12) -0.0010(11)
N2 0.0626(16) 0.0208(10) 0.0395(14) 0.0009(11) 0.0136(11) 0.0003(10)
N3 0.0525(16) 0.0524(15) 0.0454(16) -0.0078(13) -0.0075(13) -0.0049(13)
N4 0.0467(15) 0.0373(14) 0.0520(16) 0.0063(11) 0.0070(12) 0.0020(12)
C1 0.0477(17) 0.0326(14) 0.0374(16) 0.0024(12) -0.0005(13) 0.0045(12)
C2 0.0438(16) 0.0379(15) 0.0400(17) 0.0018(13) -0.0035(13) 0.0032(12)
C3 0.062(2) 0.064(2) 0.0360(18) 0.0035(17) -0.0036(15) 0.0015(15)
C4 0.066(2) 0.074(2) 0.046(2) 0.0075(19) 0.0119(17) 0.0167(17)
C5 0.0527(19) 0.0509(18) 0.065(2) 0.0003(15) 0.0138(16) 0.0166(16)
C6 0.0539(18) 0.0393(16) 0.0509(19) -0.0059(14) 0.0024(14) 0.0017(13)
C7 0.0597(19) 0.0290(14) 0.0371(16) -0.0001(13) -0.0012(13) 0.0008(12)
C8 0.069(2) 0.0327(15) 0.0414(17) -0.0047(14) 0.0072(15) -0.0005(12)
C9 0.066(2) 0.0299(14) 0.0355(16) -0.0008(13) 0.0070(14) -0.0023(12)
C10 0.092(2) 0.0304(15) 0.0388(17) -0.0057(15) 0.0142(16) -0.0030(12)
C11 0.0445(16) 0.0273(14) 0.0367(15) 0.0010(12) 0.0086(12) 0.0016(11)
C12 0.0343(14) 0.0313(13) 0.0349(15) -0.0054(11) 0.0070(11) 0.0031(11)
C13 0.0397(15) 0.0316(14) 0.0355(15) -0.0061(12) 0.0040(12) 0.0003(11)
C14 0.0534(18) 0.0427(16) 0.0459(18) -0.0076(14) 0.0140(15) -0.0117(14)
C15 0.059(2) 0.067(2) 0.0349(18) -0.0189(17) 0.0070(15) -0.0050(15)
C16 0.0450(18) 0.077(2) 0.0412(19) -0.0155(17) -0.0016(14) 0.0176(16)
C17 0.0406(16) 0.0461(17) 0.0506(19) -0.0011(13) 0.0056(14) 0.0147(14)
O7 0.118(2) 0.0311(11) 0.0479(13) -0.0172(12) 0.0230(13) -0.0062(9)
O8 0.0652(13) 0.0241(10) 0.0440(12) 0.0046(9) -0.0024(9) 0.0004(8)
O9 0.0763(17) 0.0865(17) 0.0662(17) -0.0178(14) -0.0146(13) -0.0306(13)
O10 0.0775(17) 0.0651(15) 0.0622(16) -0.0260(13) 0.0001(13) -0.0028(12)
O11 0.0771(16) 0.0529(13) 0.0581(14) -0.0100(11) 0.0341(12) -0.0102(11)
O12 0.0718(15) 0.0289(11) 0.0686(15) -0.0100(10) 0.0086(11) 0.0032(9)
N5 0.0667(17) 0.0322(12) 0.0354(14) -0.0096(12) 0.0028(12) -0.0016(10)
N6 0.0516(14) 0.0201(10) 0.0393(13) -0.0046(10) -0.0016(11) 0.0001(10)
N7 0.0477(15) 0.0455(14) 0.0551(17) 0.0016(12) -0.0094(13) -0.0094(13)
N8 0.0452(14) 0.0335(13) 0.0494(15) -0.0088(11) 0.0105(11) -0.0035(11)
C18 0.0478(17) 0.0310(14) 0.0366(16) 0.0050(12) 0.0008(13) 0.0000(11)
C19 0.0445(16) 0.0370(15) 0.0385(16) 0.0058(13) -0.0044(13) -0.0048(12)
C20 0.065(2) 0.061(2) 0.0389(19) 0.0070(17) -0.0041(15) -0.0070(15)
C21 0.068(2) 0.067(2) 0.0425(19) 0.0055(18) 0.0116(16) 0.0030(16)
C22 0.057(2) 0.0473(18) 0.055(2) -0.0008(15) 0.0095(16) 0.0054(15)
C23 0.0570(19) 0.0407(16) 0.0390(17) -0.0041(14) 0.0023(14) -0.0036(12)
C24 0.0616(19) 0.0280(14) 0.0365(16) 0.0020(13) 0.0025(13) 0.0011(12)
C25 0.0571(18) 0.0327(14) 0.0378(16) -0.0053(13) 0.0037(13) 0.0010(12)
C26 0.0541(18) 0.0319(14) 0.0357(16) -0.0045(13) 0.0028(13) 0.0004(11)
C27 0.0599(19) 0.0324(14) 0.0361(16) -0.0104(13) -0.0020(13) 0.0042(12)
C28 0.0423(15) 0.0261(14) 0.0332(15) -0.0056(11) 0.0053(12) 0.0031(11)
C29 0.0340(14) 0.0278(13) 0.0381(15) 0.0042(11) 0.0017(11) 0.0006(11)
C30 0.0396(15) 0.0287(13) 0.0357(15) -0.0003(11) 0.0076(12) -0.0016(11)
C31 0.0464(17) 0.0389(15) 0.0501(19) -0.0007(13) -0.0019(14) -0.0092(13)
C32 0.059(2) 0.062(2) 0.0387(18) 0.0054(17) -0.0029(15) -0.0039(15)
C33 0.0527(19) 0.070(2) 0.0409(18) 0.0060(16) 0.0005(14) 0.0147(15)
C34 0.0448(17) 0.0435(16) 0.0466(18) -0.0057(13) -0.0011(14) 0.0127(13)

loop_
_atom_type_symbol
_atom_type_description
_atom_type_scat_dispersion_real
_atom_type_scat_dispersion_imag
_atom_type_scat_source
C C 0.0033 0.0016 'International Tables Vol C Tables 4.2.6.8 and 6.1.1.4'
H H 0.0000 0.0000 'International Tables Vol C Tables 4.2.6.8 and 6.1.1.4'
N N 0.0061 0.0033 'International Tables Vol C Tables 4.2.6.8 and 6.1.1.4'
O O 0.0106 0.0060 'International Tables Vol C Tables 4.2.6.8 and 6.1.1.4'

loop_
_geom_angle_atom_site_label_1
_geom_angle_atom_site_label_2
_geom_angle_atom_site_label_3
_geom_angle
C7 N1 C1 128.9(2)
C7 N1 H1N 114(2)
C1 N1 H1N 117(2)
C11 N2 C12 124.6(2)
C11 N2 H2N 117.7(19)
C12 N2 H2N 117.2(19)
O3 N3 O4 120.3(3)
O3 N3 C2 118.9(3)
O4 N3 C2 120.7(2)
O5 N4 O6 124.0(3)
O5 N4 C13 118.4(2)
O6 N4 C13 117.7(2)
N1 C1 C6 121.9(2)
N1 C1 C2 121.7(2)
C6 C1 C2 116.4(3)
C3 C2 C1 121.4(3)
C3 C2 N3 116.0(2)
C1 C2 N3 122.6(3)
C4 C3 C2 120.5(3)
C4 C3 H3 119.7
C2 C3 H3 119.7
C3 C4 C5 119.0(3)
C3 C4 H4 120.5
C5 C4 H4 120.5
C6 C5 C4 121.3(3)
C6 C5 H5 119.4
C4 C5 H5 119.4
C5 C6 C1 121.4(3)
C5 C6 H6 119.3
C1 C6 H6 119.3
O1 C7 N1 123.5(3)
O1 C7 C8 123.6(2)
N1 C7 C8 112.9(2)
C7 C8 C9 114.8(2)
C7 C8 H8A 108.6
C9 C8 H8A 108.6
C7 C8 H8B 108.6
C9 C8 H8B 108.6
H8A C8 H8B 107.6
C10 C9 C8 111.1(2)
C10 C9 H9A 109.4
C8 C9 H9A 109.4
C10 C9 H9B 109.4
C8 C9 H9B 109.4
H9A C9 H9B 108.0
C9 C10 C11 116.5(2)
C9 C10 H10A 108.2
C11 C10 H10A 108.2
C9 C10 H10B 108.2
C11 C10 H10B 108.2
H10A C10 H10B 107.3
O2 C11 N2 121.9(2)
O2 C11 C10 124.2(2)
N2 C11 C10 113.8(2)
C17 C12 C13 116.7(2)
C17 C12 N2 119.8(2)
C13 C12 N2 123.5(2)
C14 C13 C12 122.5(3)
C14 C13 N4 116.1(3)
C12 C13 N4 121.2(2)
C15 C14 C13 119.9(3)
C15 C14 H14 120.1
C13 C14 H14 120.1
C14 C15 C16 119.1(3)
C14 C15 H15 120.5
C16 C15 H15 120.5
C15 C16 C17 120.7(3)
C15 C16 H16 119.6
C17 C16 H16 119.6
C12 C17 C16 121.1(3)
C12 C17 H17 119.4
C16 C17 H17 119.4
C24 N5 C18 128.3(2)
C24 N5 H5N 117(2)
C18 N5 H5N 115(2)
C28 N6 C29 123.0(2)
C28 N6 H6N 116.9(18)
C29 N6 H6N 116.9(18)
O9 N7 O10 121.3(3)
O9 N7 C19 118.5(3)
O10 N7 C19 120.2(2)
O11 N8 O12 123.6(2)
O11 N8 C30 118.5(2)
O12 N8 C30 117.9(2)
N5 C18 C23 121.3(2)
N5 C18 C19 122.6(2)
C23 C18 C19 116.1(3)
C20 C19 C18 121.5(3)
C20 C19 N7 116.2(3)
C18 C19 N7 122.3(3)
C21 C20 C19 120.7(3)
C21 C20 H20 119.7
C19 C20 H20 119.7
C20 C21 C22 119.2(3)
C20 C21 H21 120.4
C22 C21 H21 120.4
C23 C22 C21 120.8(3)
C23 C22 H22 119.6
C21 C22 H22 119.6
C22 C23 C18 121.8(3)
C22 C23 H23 119.1
C18 C23 H23 119.1
O7 C24 N5 123.3(3)
O7 C24 C25 123.1(2)
N5 C24 C25 113.6(2)
C24 C25 C26 112.7(2)
C24 C25 H25A 109.0
C26 C25 H25A 109.0
C24 C25 H25B 109.0
C26 C25 H25B 109.0
H25A C25 H25B 107.8
C25 C26 C27 112.5(2)
C25 C26 H26A 109.1
C27 C26 H26A 109.1
C25 C26 H26B 109.1
C27 C26 H26B 109.1
H26A C26 H26B 107.8
C28 C27 C26 110.5(2)
C28 C27 H27A 109.6
C26 C27 H27A 109.6
C28 C27 H27B 109.6
C26 C27 H27B 109.6
H27A C27 H27B 108.1
O8 C28 N6 121.8(2)
O8 C28 C27 123.0(2)
N6 C28 C27 115.2(2)
C34 C29 C30 117.2(2)
C34 C29 N6 119.5(2)
C30 C29 N6 123.3(2)
C31 C30 C29 121.6(3)
C31 C30 N8 116.7(2)
C29 C30 N8 121.6(2)
C32 C31 C30 120.0(3)
C32 C31 H31 120.0
C30 C31 H31 120.0
C33 C32 C31 119.2(3)
C33 C32 H32 120.4
C31 C32 H32 120.4
C32 C33 C34 120.8(3)
C32 C33 H33 119.6
C34 C33 H33 119.6
C33 C34 C29 121.2(3)
C33 C34 H34 119.4
C29 C34 H34 119.4

loop_
_geom_bond_atom_site_label_1
_geom_bond_atom_site_label_2
_geom_bond_distance
O1 C7 1.213(3)
O2 C11 1.224(3)
O3 N3 1.210(3)
O4 N3 1.220(3)
O5 N4 1.217(3)
O6 N4 1.228(3)
N1 C7 1.370(3)
N1 C1 1.393(3)
N1 H1N 0.863(17)
N2 C11 1.361(3)
N2 C12 1.409(3)
N2 H2N 0.863(17)
N3 C2 1.463(4)
N4 C13 1.477(4)
C1 C6 1.404(4)
C1 C2 1.408(4)
C2 C3 1.395(4)
C3 C4 1.367(4)
C3 H3 0.9300
C4 C5 1.381(4)
C4 H4 0.9300
C5 C6 1.373(4)
C5 H5 0.9300
C6 H6 0.9300
C7 C8 1.501(4)
C8 C9 1.521(3)
C8 H8A 0.9700
C8 H8B 0.9700
C9 C10 1.492(4)
C9 H9A 0.9700
C9 H9B 0.9700
C10 C11 1.499(4)
C10 H10A 0.9700
C10 H10B 0.9700
C12 C17 1.386(4)
C12 C13 1.394(4)
C13 C14 1.381(4)
C14 C15 1.371(4)
C14 H14 0.9300
C15 C16 1.384(4)
C15 H15 0.9300
C16 C17 1.391(4)
C16 H16 0.9300
C17 H17 0.9300
O7 C24 1.218(3)
O8 C28 1.218(3)
O9 N7 1.225(3)
O10 N7 1.231(3)
O11 N8 1.223(3)
O12 N8 1.229(3)
N5 C24 1.378(3)
N5 C18 1.394(3)
N5 H5N 0.862(17)
N6 C28 1.366(3)
N6 C29 1.417(3)
N6 H6N 0.859(16)
N7 C19 1.464(4)
N8 C30 1.467(3)
C18 C23 1.399(4)
C18 C19 1.414(4)
C19 C20 1.389(4)
C20 C21 1.368(4)
C20 H20 0.9300
C21 C22 1.383(4)
C21 H21 0.9300
C22 C23 1.380(4)
C22 H22 0.9300
C23 H23 0.9300
C24 C25 1.510(4)
C25 C26 1.520(3)
C25 H25A 0.9700
C25 H25B 0.9700
C26 C27 1.525(4)
C26 H26A 0.9700
C26 H26B 0.9700
C27 C28 1.508(3)
C27 H27A 0.9700
C27 H27B 0.9700
C29 C34 1.389(3)
C29 C30 1.392(3)
C30 C31 1.392(4)
C31 C32 1.376(4)
C31 H31 0.9300
C32 C33 1.376(4)
C32 H32 0.9300
C33 C34 1.385(4)
C33 H33 0.9300
C34 H34 0.9300

loop_
_geom_hbond_atom_site_label_D
_geom_hbond_atom_site_label_H
_geom_hbond_atom_site_label_A
_geom_hbond_site_symmetry_A
_geom_hbond_distance_DH
_geom_hbond_distance_HA
_geom_hbond_distance_DA
_geom_hbond_angle_DHA
N1 H1N O4 . 0.863(17) 2.01(3) 2.639(3) 130(3)
N2 H2N O8 . 0.863(17) 2.168(19) 3.002(3) 162(3)
C3 H3 O5 2_565 0.93 2.49 3.337(4) 151.4
C14 H14 O6 2_576 0.93 2.50 3.267(3) 140.4
N5 H5N O10 . 0.862(17) 2.01(3) 2.651(3) 130(3)
N6 H6N O2 1_545 0.859(16) 2.108(17) 2.959(3) 171(3)
C27 H27B O2 1_545 0.97 2.55 3.396(3) 145.8
C31 H31 O12 2_666 0.93 2.49 3.238(3) 138.0

loop_
_geom_torsion_atom_site_label_1
_geom_torsion_atom_site_label_2
_geom_torsion_atom_site_label_3
_geom_torsion_atom_site_label_4
_geom_torsion
C7 N1 C1 C6 22.1(5)
C7 N1 C1 C2 -159.5(3)
N1 C1 C2 C3 -178.7(3)
C6 C1 C2 C3 -0.2(4)
N1 C1 C2 N3 2.0(4)
C6 C1 C2 N3 -179.4(2)
O3 N3 C2 C3 1.1(4)
O4 N3 C2 C3 180.0(3)
O3 N3 C2 C1 -179.5(3)
O4 N3 C2 C1 -0.7(4)
C1 C2 C3 C4 -0.6(4)
N3 C2 C3 C4 178.7(3)
C2 C3 C4 C5 0.7(5)
C3 C4 C5 C6 -0.1(5)
C4 C5 C6 C1 -0.6(5)
N1 C1 C6 C5 179.3(3)
C2 C1 C6 C5 0.8(4)
C1 N1 C7 O1 0.7(5)
C1 N1 C7 C8 179.8(3)
O1 C7 C8 C9 -8.9(4)
N1 C7 C8 C9 172.0(3)
C7 C8 C9 C10 -172.7(3)
C8 C9 C10 C11 -172.3(3)
C12 N2 C11 O2 4.0(4)
C12 N2 C11 C10 -172.6(3)
C9 C10 C11 O2 4.8(5)
C9 C10 C11 N2 -178.7(3)
C11 N2 C12 C17 -131.7(3)
C11 N2 C12 C13 48.6(4)
C17 C12 C13 C14 1.3(4)
N2 C12 C13 C14 -179.0(2)
C17 C12 C13 N4 -175.0(2)
N2 C12 C13 N4 4.7(4)
O5 N4 C13 C14 -131.3(3)
O6 N4 C13 C14 46.7(3)
O5 N4 C13 C12 45.2(4)
O6 N4 C13 C12 -136.7(3)
C12 C13 C14 C15 -0.9(4)
N4 C13 C14 C15 175.5(2)
C13 C14 C15 C16 -0.3(4)
C14 C15 C16 C17 1.2(4)
C13 C12 C17 C16 -0.4(4)
N2 C12 C17 C16 179.9(2)
C15 C16 C17 C12 -0.9(4)
C24 N5 C18 C23 19.3(4)
C24 N5 C18 C19 -161.9(3)
N5 C18 C19 C20 -179.2(3)
C23 C18 C19 C20 -0.3(4)
N5 C18 C19 N7 0.6(4)
C23 C18 C19 N7 179.5(2)
O9 N7 C19 C20 -5.5(4)
O10 N7 C19 C20 173.9(3)
O9 N7 C19 C18 174.7(3)
O10 N7 C19 C18 -5.9(4)
C18 C19 C20 C21 -0.3(4)
N7 C19 C20 C21 179.9(3)
C19 C20 C21 C22 -0.1(5)
C20 C21 C22 C23 1.0(5)
C21 C22 C23 C18 -1.6(5)
N5 C18 C23 C22 -179.8(3)
C19 C18 C23 C22 1.2(4)
C18 N5 C24 O7 2.0(5)
C18 N5 C24 C25 -178.7(3)
O7 C24 C25 C26 -13.5(4)
N5 C24 C25 C26 167.2(2)
C24 C25 C26 C27 -176.7(2)
C25 C26 C27 C28 171.9(2)
C29 N6 C28 O8 5.2(4)
C29 N6 C28 C27 -177.3(2)
C26 C27 C28 O8 57.3(4)
C26 C27 C28 N6 -120.2(3)
C28 N6 C29 C34 127.7(3)
C28 N6 C29 C30 -50.6(4)
C34 C29 C30 C31 -1.9(4)
N6 C29 C30 C31 176.4(2)
C34 C29 C30 N8 174.8(2)
N6 C29 C30 N8 -6.9(4)
O11 N8 C30 C31 134.3(3)
O12 N8 C30 C31 -43.7(3)
O11 N8 C30 C29 -42.5(4)
O12 N8 C30 C29 139.5(3)
C29 C30 C31 C32 1.2(4)
N8 C30 C31 C32 -175.7(3)
C30 C31 C32 C33 0.3(4)
C31 C32 C33 C34 -0.9(5)
C32 C33 C34 C29 0.1(4)
C30 C29 C34 C33 1.3(4)
N6 C29 C34 C33 -177.1(3)

_cod_database_fobs_code 2242642
